data_7046424
loop_
_publ_author_name
'Niu, Zhi-Gang'
'Chen, Jun'
'Tan, Peng'
'Sun, Wei'
'Zheng, You-Xuan'
'Li, Gao-Nan'
'Zuo, Jing-Lin'

_publ_section_title
;
 Efficient yellow electroluminescence of four iridium(iii) complexes with
 benzo[d]thiazole derivatives as main ligands.
;
_journal_issue 24
_journal_name_full 'Dalton transactions (Cambridge, England : 2003)'
_journal_page_first 8032
_journal_page_last 8040
_journal_paper_doi 10.1039/c8dt01479e
_journal_volume 47
_journal_year 2018
_chemical_formula_moiety 'C50 H29 F4 Ir N3 O2 P2 S2'
_chemical_formula_sum 'C50 H29 F4 Ir N3 O2 P2 S2'
_chemical_formula_weight 1098.02
_chemical_properties_physical Oxygen-sensitive
_space_group_crystal_system orthorhombic
_space_group_IT_number 19
_space_group_name_Hall 'P 2ac 2ab'
_space_group_name_H-M_alt 'P 21 21 21'
_symmetry_space_group_name_Hall 'P 2ac 2ab'
_symmetry_space_group_name_H-M 'P 21 21 21'
_atom_sites_solution_hydrogens geom
_audit_creation_date 2018-05-04
_audit_creation_method
;
Olex2 1.2-beta
(compiled 2018.04.26 svn.r3504 for OlexSys, GUI svn.r5492)
;
_audit_update_record
;
2018-05-11 deposited with the CCDC.
2018-05-21 downloaded from the CCDC.
;
_cell_angle_alpha 90
_cell_angle_beta 90
_cell_angle_gamma 90
_cell_formula_units_Z 4
_cell_length_a 11.6332(3)
_cell_length_b 16.9857(6)
_cell_length_c 23.8858(8)
_cell_measurement_reflns_used 6392
_cell_measurement_temperature 293(2)
_cell_measurement_theta_max 26.7590
_cell_measurement_theta_min 2.4290
_cell_volume 4719.8(3)
_computing_cell_refinement
;
CrysAlisPro, Agilent Technologies,
Version 1.171.36.28 (release 01-02-2013 CrysAlis171 .NET)
(compiled Feb  1 2013,16:14:44)
;
_computing_data_collection
;
CrysAlisPro, Agilent Technologies,
Version 1.171.36.28 (release 01-02-2013 CrysAlis171 .NET)
(compiled Feb  1 2013,16:14:44)
;
_computing_data_reduction
;
CrysAlisPro, Agilent Technologies,
Version 1.171.36.28 (release 01-02-2013 CrysAlis171 .NET)
(compiled Feb  1 2013,16:14:44)
;
_computing_molecular_graphics 'Olex2 (Dolomanov et al., 2009)'
_computing_publication_material 'Olex2 (Dolomanov et al., 2009)'
_computing_structure_refinement 'ShelXL (Sheldrick, 2015)'
_diffrn_ambient_temperature 293(2)
_diffrn_detector_area_resol_mean 10.5095
_diffrn_measured_fraction_theta_full 0.999
_diffrn_measured_fraction_theta_max 0.999
_diffrn_measurement_details
;
#__ type_ start__ end____ width___ exp.time_
  1 omega  -69.00  -36.00   1.0000   19.0000
omega____ theta____ kappa____ phi______ frames
    -       11.4559  178.0000 -150.0000 33

#__ type_ start__ end____ width___ exp.time_
  2 omega  -15.00   37.00   1.0000   19.0000
omega____ theta____ kappa____ phi______ frames
    -       11.4559   38.0000 -150.0000 52

#__ type_ start__ end____ width___ exp.time_
  3 omega  -82.00  -10.00   1.0000   19.0000
omega____ theta____ kappa____ phi______ frames
    -      -13.0184  -19.0000 -150.0000 72
;
_diffrn_measurement_device_type 'Xcalibur, Atlas, Gemini ultra'
_diffrn_measurement_method '\w scans'
_diffrn_orient_matrix_UB_11 0.0002226000
_diffrn_orient_matrix_UB_12 -0.0340432000
_diffrn_orient_matrix_UB_13 0.0172137000
_diffrn_orient_matrix_UB_21 -0.0033203000
_diffrn_orient_matrix_UB_22 0.0241779000
_diffrn_orient_matrix_UB_23 0.0241508000
_diffrn_orient_matrix_UB_31 -0.0608722000
_diffrn_orient_matrix_UB_32 -0.0014398000
_diffrn_orient_matrix_UB_33 -0.0012600000
_diffrn_radiation_monochromator graphite
_diffrn_radiation_type MoK\a
_diffrn_radiation_wavelength 0.71073
_diffrn_reflns_av_R_equivalents 0.0398
_diffrn_reflns_av_unetI/netI 0.0752
_diffrn_reflns_Laue_measured_fraction_full 0.999
_diffrn_reflns_Laue_measured_fraction_max 0.999
_diffrn_reflns_limit_h_max 14
_diffrn_reflns_limit_h_min -10
_diffrn_reflns_limit_k_max 19
_diffrn_reflns_limit_k_min -21
_diffrn_reflns_limit_l_max 29
_diffrn_reflns_limit_l_min -23
_diffrn_reflns_number 17779
_diffrn_reflns_point_group_measured_fraction_full 0.993
_diffrn_reflns_point_group_measured_fraction_max 0.988
_diffrn_reflns_theta_full 25.242
_diffrn_reflns_theta_max 26.371
_diffrn_reflns_theta_min 2.287
_diffrn_source 'Enhance (Mo) X-ray Source'
_exptl_absorpt_coefficient_mu 3.043
_exptl_absorpt_correction_T_max 1.00000
_exptl_absorpt_correction_T_min 0.89657
_exptl_absorpt_correction_type multi-scan
_exptl_absorpt_process_details
;
CrysAlisPro, Agilent Technologies,
Version 1.171.36.28 (release 01-02-2013 CrysAlis171 .NET)
(compiled Feb  1 2013,16:14:44)
Empirical absorption correction using spherical harmonics,
 implemented in SCALE3 ABSPACK scaling algorithm.
;
_exptl_crystal_colour red
_exptl_crystal_density_diffrn 1.545
_exptl_crystal_description block
_exptl_crystal_F_000 2164
_exptl_crystal_size_max 0.13
_exptl_crystal_size_mid 0.12
_exptl_crystal_size_min 0.11
_refine_diff_density_max 0.858
_refine_diff_density_min -0.865
_refine_diff_density_rms 0.091
_refine_ls_abs_structure_details
;
 Flack x determined using 2677 quotients [(I+)-(I-)]/[(I+)+(I-)]
 (Parsons, Flack and Wagner, Acta Cryst. B69 (2013) 249-259).
;
_refine_ls_abs_structure_Flack -0.010(5)
_refine_ls_extinction_method none
_refine_ls_goodness_of_fit_ref 0.976
_refine_ls_hydrogen_treatment constr
_refine_ls_matrix_type full
_refine_ls_number_parameters 577
_refine_ls_number_reflns 9537
_refine_ls_number_restraints 0
_refine_ls_restrained_S_all 0.976
_refine_ls_R_factor_all 0.0582
_refine_ls_R_factor_gt 0.0395
_refine_ls_shift/su_max 0.001
_refine_ls_shift/su_mean 0.000
_refine_ls_structure_factor_coef Fsqd
_refine_ls_weighting_details 'w=1/[\s^2^(Fo^2^)+(0.0149P)^2^] where P=(Fo^2^+2Fc^2^)/3'
_refine_ls_weighting_scheme calc
_refine_ls_wR_factor_gt 0.0608
_refine_ls_wR_factor_ref 0.0668
_reflns_Friedel_coverage 0.784
_reflns_Friedel_fraction_full 0.986
_reflns_Friedel_fraction_max 0.975
_reflns_number_gt 7668
_reflns_number_total 9537
_reflns_threshold_expression 'I > 2\s(I)'
_cod_data_source_file c8dt01479e2.cif
_cod_data_source_block (dfbt)2Ir(tpip)_sq
_cod_depositor_comments 'Adding full bibliography for 7046423--7046425.cif.'
_cod_database_code 7046424
_shelx_shelxl_version_number 2018/3
_chemical_oxdiff_formula 'C1 S1 N1 F1 Ir1 O1 P1'
_shelx_space_group_comment
;
The symmetry employed for this shelxl refinement is uniquely defined
by the following loop, which should always be used as a source of
symmetry information in preference to the above space-group names.
They are only intended as comments.
;
_shelx_estimated_absorpt_t_max 0.731
_shelx_estimated_absorpt_t_min 0.693
_reflns_odcompleteness_completeness 99.85
_reflns_odcompleteness_iscentric 1
_reflns_odcompleteness_theta 26.32
_olex2_refinement_description
;
1. Fixed Uiso
 At 1.2 times of:
  All C(H) groups
2.a Aromatic/amide H refined with riding coordinates:
 C18(H18), C31(H31), C43(H43), C16(H16), C38(H38), C35(H35), C50(H50),
 C47(H47), C46(H46), C40(H40), C29(H29), C23(H23), C32(H32), C44(H44), C41(H41),
  C11(H11), C36(H36), C12(H12), C42(H42), C10(H10), C9(H9), C49(H49), C30(H30),
 C34(H34), C28(H28), C48(H48), C37(H37), C26(H26), C24(H24)
;
_platon_squeeze_void_probe_radius 1.20
_olex2_submission_special_instructions 'No special instructions were received'

loop_
_space_group_symop_operation_xyz
'x, y, z'
'-x+1/2, -y, z+1/2'
'x+1/2, -y+1/2, -z'
'-x, y+1/2, -z+1/2'

loop_
_atom_site_label
_atom_site_type_symbol
_atom_site_fract_x
_atom_site_fract_y
_atom_site_fract_z
_atom_site_U_iso_or_equiv
_atom_site_adp_type
_atom_site_occupancy
_atom_site_site_symmetry_order
_atom_site_calc_flag
_atom_site_refinement_flags_posn
Ir1 Ir 0.00920(2) 0.49548(2) 0.32366(2) 0.03189(8) Uani 1 1 d .
P2 P 0.22790(13) 0.49890(18) 0.41136(8) 0.0339(4) Uani 1 1 d .
N3 N 0.2483(5) 0.4068(4) 0.4024(3) 0.0369(17) Uani 1 1 d .
P1 P 0.15787(16) 0.34779(13) 0.37672(9) 0.0312(5) Uani 1 1 d .
C18 C 0.2735(7) 0.4404(6) 0.2441(4) 0.048(2) Uani 1 1 d .
H18 H 0.245590 0.402483 0.268736 0.057 Uiso 1 1 calc R
O2 O 0.1111(4) 0.5327(3) 0.3972(2) 0.0382(15) Uani 1 1 d .
C6 C -0.2629(7) 0.4192(6) 0.4364(4) 0.051(3) Uani 1 1 d .
O1 O 0.0857(4) 0.3768(3) 0.3279(2) 0.0373(13) Uani 1 1 d .
C19 C 0.2242(6) 0.5148(6) 0.2397(3) 0.039(2) Uani 1 1 d .
F4 F 0.4151(5) 0.3549(4) 0.2133(3) 0.088(2) Uani 1 1 d .
C8 C -0.1871(7) 0.4134(5) 0.2789(4) 0.042(2) Uani 1 1 d .
C31 C 0.5236(8) 0.5676(7) 0.3340(5) 0.076(3) Uani 1 1 d .
H31 H 0.593384 0.544858 0.324087 0.091 Uiso 1 1 calc R
C43 C 0.2517(10) 0.1315(6) 0.3184(5) 0.066(3) Uani 1 1 d .
H43 H 0.216701 0.083316 0.311289 0.079 Uiso 1 1 calc R
C16 C 0.4080(8) 0.4783(7) 0.1720(5) 0.069(3) Uani 1 1 d .
H16 H 0.469445 0.464830 0.149040 0.083 Uiso 1 1 calc R
F1 F -0.4029(5) 0.3809(4) 0.4998(3) 0.101(2) Uani 1 1 d .
C38 C 0.2136(8) 0.5883(6) 0.5081(4) 0.061(3) Uani 1 1 d .
H38 H 0.160424 0.619443 0.489274 0.074 Uiso 1 1 calc R
S1 S -0.31852(18) 0.37807(17) 0.37572(13) 0.0620(8) Uani 1 1 d .
S2 S 0.1927(2) 0.65921(17) 0.20660(12) 0.0635(8) Uani 1 1 d .
C33 C 0.2603(6) 0.5226(5) 0.4829(3) 0.040(2) Uani 1 1 d .
C21 C 0.0082(8) 0.6562(5) 0.2835(3) 0.044(2) Uani 1 1 d .
C22 C -0.0553(6) 0.6037(5) 0.3177(4) 0.039(2) Uani 1 1 d .
F3 F 0.3933(5) 0.6028(4) 0.1297(3) 0.098(2) Uani 1 1 d .
C7 C -0.2029(6) 0.4150(5) 0.3383(4) 0.043(2) Uani 1 1 d .
C35 C 0.3713(7) 0.4978(8) 0.5662(4) 0.064(3) Uani 1 1 d .
H35 H 0.424292 0.467330 0.585697 0.076 Uiso 1 1 calc R
C39 C 0.2395(6) 0.2633(5) 0.3530(3) 0.035(2) Uani 1 1 d .
N1 N -0.1274(5) 0.4536(4) 0.3689(3) 0.0368(17) Uani 1 1 d .
N2 N 0.1282(5) 0.5439(4) 0.2701(3) 0.0382(17) Uani 1 1 d .
C2 C -0.0985(6) 0.4979(8) 0.4676(3) 0.054(2) Uani 1 1 d .
C13 C -0.0862(7) 0.4539(5) 0.2614(4) 0.039(2) Uani 1 1 d .
C50 C 0.0781(7) 0.3234(5) 0.4861(4) 0.045(2) Uani 1 1 d .
H50 H 0.144137 0.348184 0.499226 0.054 Uiso 1 1 calc R
C47 C -0.1176(7) 0.2458(6) 0.4506(5) 0.056(3) Uani 1 1 d .
H47 H -0.184202 0.220220 0.439127 0.068 Uiso 1 1 calc R
C20 C 0.1070(7) 0.6180(5) 0.2556(4) 0.043(2) Uani 1 1 d .
C46 C -0.0389(7) 0.2737(5) 0.4126(4) 0.047(2) Uani 1 1 d .
H46 H -0.052418 0.266374 0.374538 0.057 Uiso 1 1 calc R
C40 C 0.3547(7) 0.2728(6) 0.3404(4) 0.055(3) Uani 1 1 d .
H40 H 0.391225 0.320575 0.347260 0.066 Uiso 1 1 calc R
C45 C 0.0587(6) 0.3119(5) 0.4291(3) 0.037(2) Uani 1 1 d .
C29 C 0.4010(8) 0.6761(6) 0.3345(4) 0.065(3) Uani 1 1 d .
H29 H 0.386977 0.728554 0.325710 0.078 Uiso 1 1 calc R
C23 C -0.1511(7) 0.6354(6) 0.3436(4) 0.051(3) Uani 1 1 d .
H23 H -0.195982 0.604465 0.367081 0.061 Uiso 1 1 calc R
F2 F -0.0935(5) 0.5314(5) 0.5617(2) 0.099(3) Uani 1 1 d .
C1 C -0.1589(6) 0.4579(5) 0.4258(4) 0.044(2) Uani 1 1 d .
C27 C 0.3362(6) 0.5544(5) 0.3734(3) 0.037(2) Uani 1 1 d .
C32 C 0.4406(6) 0.5226(6) 0.3605(4) 0.057(3) Uani 1 1 d .
H32 H 0.456070 0.470423 0.369627 0.069 Uiso 1 1 calc R
C15 C 0.3583(9) 0.5501(8) 0.1684(5) 0.066(3) Uani 1 1 d .
C44 C 0.1883(8) 0.1926(6) 0.3405(4) 0.062(3) Uani 1 1 d .
H44 H 0.110053 0.185833 0.346915 0.074 Uiso 1 1 calc R
C41 C 0.4152(8) 0.2102(7) 0.3175(5) 0.072(3) Uani 1 1 d .
H41 H 0.492797 0.216421 0.309242 0.086 Uiso 1 1 calc R
C17 C 0.3658(8) 0.4265(7) 0.2100(4) 0.057(3) Uani 1 1 d .
C11 C -0.1383(8) 0.4181(6) 0.1664(4) 0.064(3) Uani 1 1 d .
H11 H -0.119173 0.417506 0.128585 0.077 Uiso 1 1 calc R
C14 C 0.2694(8) 0.5705(6) 0.2026(4) 0.050(3) Uani 1 1 d .
C36 C 0.3254(10) 0.5643(8) 0.5903(4) 0.075(3) Uani 1 1 d .
H36 H 0.348115 0.579721 0.625946 0.090 Uiso 1 1 calc R
C12 C -0.0662(7) 0.4548(6) 0.2045(4) 0.052(3) Uani 1 1 d .
H12 H -0.001654 0.481104 0.191166 0.063 Uiso 1 1 calc R
C42 C 0.3646(9) 0.1413(7) 0.3071(5) 0.070(3) Uani 1 1 d .
H42 H 0.407050 0.100004 0.292068 0.084 Uiso 1 1 calc R
C10 C -0.2361(10) 0.3832(7) 0.1839(6) 0.074(4) Uani 1 1 d .
H10 H -0.286140 0.361197 0.157848 0.089 Uiso 1 1 calc R
C9 C -0.2624(8) 0.3799(7) 0.2404(5) 0.063(3) Uani 1 1 d .
H9 H -0.329540 0.355496 0.252512 0.075 Uiso 1 1 calc R
C49 C -0.0104(9) 0.2945(5) 0.5240(4) 0.056(2) Uani 1 1 d .
H49 H -0.003542 0.304730 0.562062 0.068 Uiso 1 1 calc R
C30 C 0.5039(8) 0.6438(6) 0.3225(4) 0.072(3) Uani 1 1 d .
H30 H 0.561303 0.674280 0.306249 0.086 Uiso 1 1 calc R
C34 C 0.3380(6) 0.4769(6) 0.5129(3) 0.051(3) Uani 1 1 d .
H34 H 0.367973 0.431492 0.496685 0.062 Uiso 1 1 calc R
C28 C 0.3161(7) 0.6316(6) 0.3597(4) 0.053(3) Uani 1 1 d .
H28 H 0.244944 0.654045 0.367420 0.064 Uiso 1 1 calc R
C48 C -0.0932(9) 0.2574(7) 0.5073(5) 0.064(3) Uani 1 1 d .
H48 H -0.142805 0.235626 0.533612 0.077 Uiso 1 1 calc R
C37 C 0.2474(9) 0.6067(7) 0.5617(5) 0.077(3) Uani 1 1 d .
H37 H 0.214876 0.650483 0.578965 0.092 Uiso 1 1 calc R
C26 C -0.0223(9) 0.7354(5) 0.2751(4) 0.058(3) Uani 1 1 d .
H26 H 0.021470 0.767279 0.251692 0.070 Uiso 1 1 calc R
C24 C -0.1812(9) 0.7169(7) 0.3339(5) 0.077(4) Uani 1 1 d .
H24 H -0.247357 0.736614 0.350646 0.092 Uiso 1 1 calc R
C25 C -0.1180(11) 0.7653(6) 0.3019(5) 0.071(3) Uani 1 1 d .
C0AA C -0.3076(8) 0.4200(7) 0.4909(5) 0.069(3) Uani 1 1 d .
C1AA C -0.2481(9) 0.4566(7) 0.5335(5) 0.075(3) Uani 1 1 d .
C2AA C -0.1481(7) 0.4930(8) 0.5199(4) 0.064(3) Uani 1 1 d .

loop_
_atom_site_aniso_label
_atom_site_aniso_U_11
_atom_site_aniso_U_22
_atom_site_aniso_U_33
_atom_site_aniso_U_23
_atom_site_aniso_U_13
_atom_site_aniso_U_12
Ir1 0.03411(13) 0.03045(15) 0.03112(15) 0.00174(18) -0.00310(12) 0.0003(2)
P2 0.0341(9) 0.0344(12) 0.0332(11) -0.0010(15) -0.0037(7) -0.0018(14)
N3 0.037(4) 0.031(4) 0.043(5) -0.004(4) -0.003(3) 0.003(3)
P1 0.0372(10) 0.0270(12) 0.0293(13) 0.0016(10) -0.0018(9) 0.0005(9)
C18 0.048(5) 0.055(7) 0.040(6) 0.004(5) 0.004(4) -0.005(5)
O2 0.034(3) 0.043(4) 0.037(3) -0.003(3) -0.002(2) -0.001(2)
C6 0.040(5) 0.044(6) 0.069(8) 0.002(6) 0.005(5) 0.006(4)
O1 0.043(3) 0.029(3) 0.040(4) -0.001(3) -0.005(3) 0.005(2)
C19 0.042(4) 0.044(6) 0.030(5) -0.001(5) -0.001(3) -0.010(5)
F4 0.091(4) 0.076(5) 0.096(5) -0.002(4) 0.041(3) 0.020(4)
C8 0.040(5) 0.032(5) 0.053(7) 0.001(5) -0.014(4) 0.000(4)
C31 0.052(6) 0.075(8) 0.101(10) 0.004(7) 0.018(6) 0.000(6)
C43 0.101(9) 0.035(6) 0.062(8) -0.007(7) -0.016(8) 0.016(6)
C16 0.059(6) 0.078(9) 0.071(8) -0.005(7) 0.027(6) -0.005(6)
F1 0.082(4) 0.099(6) 0.121(6) 0.015(5) 0.044(4) -0.030(4)
C38 0.064(6) 0.060(7) 0.060(8) -0.009(6) -0.008(5) 0.003(5)
S1 0.0405(12) 0.0552(17) 0.090(2) 0.0047(17) 0.0045(12) -0.0107(12)
S2 0.0767(16) 0.0534(18) 0.0603(19) 0.0234(15) 0.0002(13) -0.0159(15)
C33 0.035(4) 0.048(6) 0.037(5) 0.000(5) -0.004(3) -0.013(4)
C21 0.068(5) 0.030(4) 0.036(5) 0.000(4) -0.025(5) -0.006(5)
C22 0.046(4) 0.029(5) 0.042(6) 0.004(5) -0.013(4) 0.006(4)
F3 0.110(5) 0.100(6) 0.083(5) 0.025(5) 0.037(4) -0.040(4)
C7 0.037(4) 0.042(6) 0.050(7) 0.003(5) -0.004(4) 0.002(4)
C35 0.078(6) 0.069(8) 0.044(6) 0.001(8) -0.023(4) 0.012(8)
C39 0.044(4) 0.035(5) 0.026(5) -0.002(4) 0.002(4) 0.006(4)
N1 0.035(3) 0.034(4) 0.042(5) 0.005(4) 0.000(3) -0.002(3)
N2 0.048(4) 0.036(4) 0.031(4) 0.004(4) -0.001(3) -0.002(3)
C2 0.061(4) 0.065(6) 0.036(5) -0.008(7) 0.004(4) 0.010(7)
C13 0.052(5) 0.025(5) 0.040(6) 0.001(4) -0.006(4) 0.009(4)
C50 0.057(5) 0.042(6) 0.037(6) 0.001(5) 0.001(4) -0.012(4)
C47 0.042(5) 0.059(7) 0.069(8) 0.014(6) 0.012(5) -0.005(5)
C20 0.052(5) 0.038(6) 0.038(6) -0.001(5) -0.014(4) -0.004(4)
C46 0.062(6) 0.047(6) 0.033(5) 0.005(5) 0.001(4) -0.003(5)
C40 0.042(5) 0.052(6) 0.069(8) -0.013(6) 0.009(5) 0.001(5)
C45 0.043(4) 0.042(6) 0.026(5) 0.004(4) -0.003(4) -0.003(4)
C29 0.070(6) 0.052(7) 0.072(9) 0.013(7) 0.003(6) -0.012(6)
C23 0.048(5) 0.049(6) 0.056(7) -0.008(5) 0.002(4) 0.005(5)
F2 0.110(4) 0.144(8) 0.043(4) -0.020(4) 0.011(3) -0.013(5)
C1 0.037(4) 0.040(6) 0.054(6) 0.009(5) 0.013(4) 0.009(4)
C27 0.035(4) 0.038(5) 0.038(5) 0.003(4) -0.001(4) -0.004(4)
C32 0.047(4) 0.053(7) 0.072(7) 0.015(6) 0.006(4) 0.002(5)
C15 0.068(7) 0.091(9) 0.039(7) -0.003(7) 0.014(6) -0.033(7)
C44 0.065(6) 0.044(6) 0.076(8) -0.008(6) 0.007(5) -0.004(5)
C41 0.058(6) 0.070(8) 0.086(9) -0.005(8) 0.013(6) 0.020(6)
C17 0.052(6) 0.060(7) 0.059(7) -0.003(6) 0.006(5) -0.002(5)
C11 0.087(7) 0.060(7) 0.045(7) -0.011(6) -0.027(6) 0.000(6)
C14 0.055(6) 0.050(6) 0.045(6) 0.002(5) -0.005(5) -0.017(5)
C36 0.101(9) 0.088(10) 0.036(7) -0.001(7) -0.012(6) -0.008(8)
C12 0.065(6) 0.046(6) 0.046(6) -0.006(5) -0.011(5) 0.000(5)
C42 0.073(7) 0.054(8) 0.084(9) -0.012(7) -0.001(6) 0.020(6)
C10 0.077(8) 0.068(8) 0.076(10) -0.014(8) -0.034(8) -0.011(6)
C9 0.055(6) 0.063(8) 0.070(8) 0.002(7) -0.012(5) -0.002(5)
C49 0.080(6) 0.052(6) 0.037(5) 0.002(5) 0.021(6) 0.006(7)
C30 0.066(6) 0.068(7) 0.081(8) 0.021(7) 0.017(7) -0.021(7)
C34 0.059(5) 0.051(7) 0.044(6) 0.005(5) -0.005(4) 0.005(5)
C28 0.054(5) 0.045(6) 0.061(7) 0.004(5) 0.006(5) -0.006(5)
C48 0.087(8) 0.056(8) 0.049(8) 0.003(6) 0.015(6) -0.004(6)
C37 0.096(8) 0.072(9) 0.062(8) -0.032(7) -0.002(6) 0.011(7)
C26 0.085(7) 0.038(5) 0.052(6) 0.001(5) -0.010(6) -0.001(6)
C24 0.071(7) 0.059(8) 0.101(11) -0.036(8) -0.020(7) 0.025(6)
C25 0.110(9) 0.042(7) 0.063(9) -0.002(6) -0.021(7) 0.001(7)
C0AA 0.054(6) 0.058(8) 0.096(10) 0.023(7) 0.043(6) 0.010(6)
C1AA 0.076(7) 0.081(9) 0.068(8) 0.003(7) 0.023(6) 0.010(7)
C2AA 0.067(5) 0.071(8) 0.055(6) -0.021(8) 0.006(5) 0.002(7)

loop_
_atom_type_symbol
_atom_type_description
_atom_type_scat_dispersion_real
_atom_type_scat_dispersion_imag
_atom_type_scat_source
C C 0.0033 0.0016 'International Tables Vol C Tables 4.2.6.8 and 6.1.1.4'
H H 0.0000 0.0000 'International Tables Vol C Tables 4.2.6.8 and 6.1.1.4'
F F 0.0171 0.0103 'International Tables Vol C Tables 4.2.6.8 and 6.1.1.4'
Ir Ir -1.4442 7.9887 'International Tables Vol C Tables 4.2.6.8 and 6.1.1.4'
N N 0.0061 0.0033 'International Tables Vol C Tables 4.2.6.8 and 6.1.1.4'
O O 0.0106 0.0060 'International Tables Vol C Tables 4.2.6.8 and 6.1.1.4'
P P 0.1023 0.0942 'International Tables Vol C Tables 4.2.6.8 and 6.1.1.4'
S S 0.1246 0.1234 'International Tables Vol C Tables 4.2.6.8 and 6.1.1.4'

loop_
_geom_angle_atom_site_label_1
_geom_angle_atom_site_label_2
_geom_angle_atom_site_label_3
_geom_angle
O1 Ir1 O2 90.46(19)
C22 Ir1 O2 89.7(3)
C22 Ir1 O1 177.8(3)
C22 Ir1 N1 93.8(3)
C22 Ir1 N2 80.8(3)
N1 Ir1 O2 95.5(2)
N1 Ir1 O1 88.3(2)
N1 Ir1 N2 171.5(2)
N2 Ir1 O2 91.1(2)
N2 Ir1 O1 97.1(2)
C13 Ir1 O2 175.0(3)
C13 Ir1 O1 86.3(3)
C13 Ir1 C22 93.7(3)
C13 Ir1 N1 80.7(3)
C13 Ir1 N2 93.0(3)
N3 P2 C33 108.5(4)
N3 P2 C27 109.8(4)
O2 P2 N3 118.4(3)
O2 P2 C33 108.5(3)
O2 P2 C27 108.3(3)
C33 P2 C27 102.3(4)
P1 N3 P2 125.2(4)
N3 P1 C39 106.0(3)
N3 P1 C45 111.8(4)
O1 P1 N3 117.4(3)
O1 P1 C39 107.8(3)
O1 P1 C45 106.7(3)
C45 P1 C39 106.5(4)
C17 C18 C19 115.7(9)
P2 O2 Ir1 123.4(3)
C1 C6 S1 111.1(7)
C1 C6 C0AA 119.0(10)
C0AA C6 S1 129.9(8)
P1 O1 Ir1 123.7(3)
C18 C19 N2 127.0(8)
C18 C19 C14 120.4(8)
C14 C19 N2 112.6(8)
C13 C8 C7 112.8(7)
C9 C8 C7 125.5(9)
C9 C8 C13 121.6(9)
C30 C31 C32 120.4(9)
C42 C43 C44 120.3(10)
C15 C16 C17 118.2(10)
C37 C38 C33 118.6(10)
C7 S1 C6 89.8(4)
C20 S2 C14 89.0(5)
C38 C33 P2 121.0(7)
C38 C33 C34 118.9(8)
C34 C33 P2 120.1(7)
C22 C21 C20 112.9(7)
C26 C21 C22 123.6(9)
C26 C21 C20 123.5(9)
C21 C22 Ir1 115.2(6)
C23 C22 Ir1 129.1(7)
C23 C22 C21 115.6(8)
C8 C7 S1 127.2(6)
N1 C7 C8 118.4(8)
N1 C7 S1 114.2(7)
C36 C35 C34 119.3(9)
C40 C39 P1 118.9(7)
C44 C39 P1 122.2(6)
C44 C39 C40 118.3(8)
C7 N1 Ir1 113.3(6)
C7 N1 C1 112.9(7)
C1 N1 Ir1 133.8(5)
C19 N2 Ir1 135.0(6)
C20 N2 Ir1 114.6(6)
C20 N2 C19 110.1(7)
C2AA C2 C1 114.1(9)
C8 C13 Ir1 114.4(6)
C12 C13 Ir1 129.8(6)
C12 C13 C8 115.7(8)
C45 C50 C49 116.4(8)
C46 C47 C48 117.2(9)
C21 C20 S2 126.1(7)
N2 C20 S2 117.6(7)
N2 C20 C21 116.3(8)
C45 C46 C47 121.7(9)
C39 C40 C41 119.2(9)
C50 C45 P1 121.7(6)
C46 C45 P1 119.4(6)
C46 C45 C50 118.9(8)
C30 C29 C28 120.3(10)
C22 C23 C24 119.8(10)
C6 C1 N1 112.0(8)
C2 C1 C6 122.1(9)
C2 C1 N1 125.8(7)
C32 C27 P2 121.7(7)
C32 C27 C28 118.5(8)
C28 C27 P2 119.8(6)
C27 C32 C31 120.4(9)
C16 C15 C14 121.0(11)
F3 C15 C16 120.8(10)
F3 C15 C14 118.1(11)
C39 C44 C43 120.6(9)
C42 C41 C40 121.5(9)
F4 C17 C18 117.0(10)
F4 C17 C16 118.1(9)
C16 C17 C18 124.9(11)
C10 C11 C12 120.3(11)
C19 C14 S2 110.8(7)
C15 C14 C19 119.6(10)
C15 C14 S2 129.5(9)
C37 C36 C35 119.4(10)
C13 C12 C11 122.7(9)
C41 C42 C43 120.0(10)
C11 C10 C9 120.4(10)
C10 C9 C8 119.2(10)
C48 C49 C50 122.0(10)
C31 C30 C29 120.0(9)
C35 C34 C33 121.0(9)
C27 C28 C29 120.3(9)
C49 C48 C47 123.4(11)
C36 C37 C38 122.9(11)
C25 C26 C21 119.3(10)
C25 C24 C23 123.0(10)
C24 C25 C26 118.7(10)
F1 C0AA C6 117.4(12)
F1 C0AA C1AA 122.3(11)
C1AA C0AA C6 120.2(9)
C2AA C1AA C0AA 117.4(10)
F2 C2AA C2 116.3(9)
F2 C2AA C1AA 116.5(9)
C1AA C2AA C2 127.1(10)

loop_
_geom_bond_atom_site_label_1
_geom_bond_atom_site_label_2
_geom_bond_distance
Ir1 O2 2.211(5)
Ir1 O1 2.207(5)
Ir1 C22 1.991(8)
Ir1 N1 2.050(6)
Ir1 N2 2.056(6)
Ir1 C13 1.986(8)
P2 N3 1.596(7)
P2 O2 1.513(5)
P2 C33 1.795(8)
P2 C27 1.816(8)
N3 P1 1.577(7)
P1 O1 1.518(5)
P1 C39 1.811(8)
P1 C45 1.807(8)
C18 C19 1.392(13)
C18 C17 1.369(12)
C6 S1 1.734(10)
C6 C1 1.401(11)
C6 C0AA 1.403(13)
C19 N2 1.421(10)
C19 C14 1.399(12)
F4 C17 1.347(11)
C8 C7 1.431(12)
C8 C13 1.422(11)
C8 C9 1.391(12)
C31 C32 1.385(11)
C31 C30 1.343(12)
C43 C44 1.377(12)
C43 C42 1.351(13)
C16 C15 1.352(14)
C16 C17 1.355(13)
F1 C0AA 1.309(11)
C38 C33 1.379(12)
C38 C37 1.376(13)
S1 C7 1.733(9)
S2 C20 1.690(9)
S2 C14 1.754(11)
C33 C34 1.391(10)
C21 C22 1.416(11)
C21 C20 1.478(12)
C21 C26 1.406(11)
C22 C23 1.384(11)
F3 C15 1.350(11)
C7 N1 1.318(9)
C35 C36 1.374(15)
C35 C34 1.378(11)
C39 C40 1.383(10)
C39 C44 1.375(11)
N1 C1 1.407(10)
N2 C20 1.328(10)
C2 C1 1.398(12)
C2 C2AA 1.378(11)
C13 C12 1.379(11)
C50 C45 1.394(11)
C50 C49 1.456(11)
C47 C46 1.375(11)
C47 C48 1.396(13)
C46 C45 1.366(10)
C40 C41 1.388(12)
C29 C30 1.348(12)
C29 C28 1.382(12)
C23 C24 1.445(13)
F2 C2AA 1.352(10)
C27 C32 1.364(10)
C27 C28 1.371(12)
C15 C14 1.362(13)
C41 C42 1.333(13)
C11 C12 1.386(11)
C11 C10 1.349(14)
C36 C37 1.345(14)
C10 C9 1.386(15)
C49 C48 1.219(12)
C26 C25 1.382(14)
C24 C25 1.342(15)
C0AA C1AA 1.377(14)
C1AA C2AA 1.357(13)

loop_
_platon_squeeze_void_nr
_platon_squeeze_void_average_x
_platon_squeeze_void_average_y
_platon_squeeze_void_average_z
_platon_squeeze_void_volume
_platon_squeeze_void_count_electrons
_platon_squeeze_void_content
1 0.050 0.250 1.000 326 92 ' '
2 -0.089 0.750 0.500 326 92 ' '
